data_1537499
loop_
_publ_author_name
'Kabre, S.'
'Julien-Pouzol, M.'
'Guittard, M.'

_publ_section_title
;
 Etude cristallographique des combinaisons ternaires formees par le
 thallium, les terres rares et le souffre, le selenium ou le tellure, le
 long des binaires Tl2 X - L2 X3
;
_journal_name_full 'Bulletin de la Societe Chimique de France (Vol=Year)'
_journal_page_first 1881
_journal_page_last 1884
_journal_volume 1974
_journal_year 1974
_chemical_formula_sum 'Er S2 Tl'
_chemical_name_systematic 'Tl Er S2'
_space_group_IT_number 166
_symmetry_space_group_name_Hall '-R 3 2"'
_symmetry_space_group_name_H-M 'R -3 m :H'
_cell_angle_alpha 90
_cell_angle_beta 90
_cell_angle_gamma 120
_cell_formula_units_Z 3
_cell_length_a 3.96
_cell_length_b 3.96
_cell_length_c 22.47
_cell_volume 305.158
_citation_journal_id_ASTM BSCFAS
_cod_data_source_file Kabre_BSCFAS_1974_1240.cif
_cod_data_source_block Er1S2Tl1
_cod_original_cell_volume 305.1575
_cod_original_formula_sum 'Er1 S2 Tl1'
_cod_database_code 1537499

loop_
_symmetry_equiv_pos_as_xyz
x,y,z
-y,x-y,z
-x+y,-x,z
y,x,-z
-x,-x+y,-z
x-y,-y,-z
-x,-y,-z
y,-x+y,-z
x-y,x,-z
-y,-x,z
x,x-y,z
-x+y,y,z
x+2/3,y+1/3,z+1/3
-y+2/3,x-y+1/3,z+1/3
-x+y+2/3,-x+1/3,z+1/3
y+2/3,x+1/3,-z+1/3
-x+2/3,-x+y+1/3,-z+1/3
x-y+2/3,-y+1/3,-z+1/3
-x+2/3,-y+1/3,-z+1/3
y+2/3,-x+y+1/3,-z+1/3
x-y+2/3,x+1/3,-z+1/3
-y+2/3,-x+1/3,z+1/3
x+2/3,x-y+1/3,z+1/3
-x+y+2/3,y+1/3,z+1/3
x+1/3,y+2/3,z+2/3
-y+1/3,x-y+2/3,z+2/3
-x+y+1/3,-x+2/3,z+2/3
y+1/3,x+2/3,-z+2/3
-x+1/3,-x+y+2/3,-z+2/3
x-y+1/3,-y+2/3,-z+2/3
-x+1/3,-y+2/3,-z+2/3
y+1/3,-x+y+2/3,-z+2/3
x-y+1/3,x+2/3,-z+2/3
-y+1/3,-x+2/3,z+2/3
x+1/3,x-y+2/3,z+2/3
-x+y+1/3,y+2/3,z+2/3

loop_
_atom_site_label
_atom_site_type_symbol
_atom_site_fract_x
_atom_site_fract_y
_atom_site_fract_z
_atom_site_occupancy
_atom_site_U_iso_or_equiv
Er1 Er+3 0 0 0 1 0.0
S1 S-2 0 0 0.264 1 0.0
Tl1 Tl+1 0 0 0.5 1 0.0
